data_4334272
loop_
_publ_author_name
'Yuh Hijikata'
'Satoshi Horike'
'Masayuki Sugimoto'
'Munehiro Inukai'
'Tomohiro Fukushima'
'Susumu Kitagawa'

_publ_contact_author_address
;
Department of Synthetic Chemistry and Biological Chemistry
Graduate School of Engineering, Kyoto University
Katsura, Nishikyo-ku
Kyoto
615-8510
JAPAN
;
_publ_contact_author_email KITAGAWA@SBCHEM.KYOTO-U.AC.JP
_publ_contact_author_name 'Susumu Kitagawa'
_publ_section_title
;
 Pore Design of Two-Dimensional Coordination Polymers toward Selective
 Adsorption
;
_journal_name_full 'Inorganic Chemistry'
_journal_page_first 3634
_journal_page_last 3642
_journal_paper_doi 10.1021/ic302006x
_journal_volume 52
_journal_year 2013
_chemical_formula_sum 'C23 H19 N4 O7 S Zn'
_chemical_formula_weight 560.85
_chemical_name_systematic
; 
 ? 
;
_space_group_IT_number 2
_symmetry_cell_setting triclinic
_symmetry_space_group_name_Hall '-P 1'
_symmetry_space_group_name_H-M 'P -1'
_atom_sites_solution_hydrogens geom
_atom_sites_solution_primary direct
_atom_sites_solution_secondary difmap
_audit_creation_method SHELXL-97
_cell_angle_alpha 77.487(6)
_cell_angle_beta 77.231(6)
_cell_angle_gamma 88.687(7)
_cell_formula_units_Z 2
_cell_length_a 7.3068(12)
_cell_length_b 12.984(2)
_cell_length_c 14.251(2)
_cell_measurement_temperature 223(2)
_cell_volume 1286.8(3)
_computing_structure_refinement 'SHELXL-97 (Sheldrick, 1997)'
_computing_structure_solution Sir-97
_diffrn_ambient_temperature 223(2)
_diffrn_measured_fraction_theta_full 0.955
_diffrn_measured_fraction_theta_max 0.955
_diffrn_measurement_device_type CCD
_diffrn_measurement_method \w
_diffrn_radiation_monochromator graphite
_diffrn_radiation_source 'fine-focus sealed tube'
_diffrn_radiation_type MoK\a
_diffrn_radiation_wavelength 0.71075
_diffrn_reflns_av_R_equivalents 0.0207
_diffrn_reflns_av_sigmaI/netI 0.0260
_diffrn_reflns_limit_h_max 9
_diffrn_reflns_limit_h_min -9
_diffrn_reflns_limit_k_max 14
_diffrn_reflns_limit_k_min -16
_diffrn_reflns_limit_l_max 18
_diffrn_reflns_limit_l_min -18
_diffrn_reflns_number 10345
_diffrn_reflns_theta_full 27.47
_diffrn_reflns_theta_max 27.47
_diffrn_reflns_theta_min 3.00
_exptl_absorpt_coefficient_mu 1.084
_exptl_absorpt_correction_T_max 0.8124
_exptl_absorpt_correction_T_min 0.8124
_exptl_absorpt_correction_type empirical
_exptl_crystal_colour red
_exptl_crystal_density_diffrn 1.447
_exptl_crystal_description plate
_exptl_crystal_F_000 574
_exptl_crystal_size_max 0.20
_exptl_crystal_size_mid 0.20
_exptl_crystal_size_min 0.20
_refine_diff_density_max 5.336
_refine_diff_density_min -0.512
_refine_diff_density_rms 0.150
_refine_ls_extinction_method none
_refine_ls_goodness_of_fit_ref 1.128
_refine_ls_hydrogen_treatment mixed
_refine_ls_matrix_type full
_refine_ls_number_parameters 327
_refine_ls_number_reflns 5639
_refine_ls_number_restraints 0
_refine_ls_restrained_S_all 1.128
_refine_ls_R_factor_all 0.0620
_refine_ls_R_factor_gt 0.0582
_refine_ls_shift/su_max 0.000
_refine_ls_shift/su_mean 0.000
_refine_ls_structure_factor_coef Fsqd
_refine_ls_weighting_details 'calc w=1/[\s^2^(Fo^2^)+(0.1083P)^2^+3.0117P] where P=(Fo^2^+2Fc^2^)/3'
_refine_ls_weighting_scheme calc
_refine_ls_wR_factor_gt 0.1860
_refine_ls_wR_factor_ref 0.1897
_reflns_number_gt 5116
_reflns_number_total 5639
_reflns_threshold_expression >2sigma(I)
_cod_data_source_file ic302006x_si_002_4.cif
_cod_data_source_block Zn_SDB_bpt
_cod_database_code 4334272

loop_
_symmetry_equiv_pos_as_xyz
'x, y, z'
'-x, -y, -z'

loop_
_atom_site_label
_atom_site_type_symbol
_atom_site_fract_x
_atom_site_fract_y
_atom_site_fract_z
_atom_site_U_iso_or_equiv
_atom_site_adp_type
_atom_site_occupancy
_atom_site_symmetry_multiplicity
_atom_site_calc_flag
_atom_site_refinement_flags
Zn1 Zn 0.81347(5) -0.01522(3) 0.07066(3) 0.02024(16) Uani 1 1 d .
S2 S 0.6511(2) 0.58436(8) -0.32271(9) 0.0417(3) Uani 1 1 d .
O3 O 0.7693(4) 0.1235(2) -0.0218(2) 0.0291(6) Uani 1 1 d .
N1 N 0.5988(4) -0.0235(2) 0.1907(2) 0.0210(6) Uani 1 1 d .
O11 O 0.7201(4) 0.9013(2) -0.0164(2) 0.0299(6) Uani 1 1 d .
C35 C 0.9631(7) 0.3474(4) -0.2151(4) 0.0402(10) Uani 1 1 d .
H1 H 1.0906 0.3302 -0.2250 0.048 Uiso 1 1 calc R
C36 C 0.5613(6) 0.7112(3) -0.1894(3) 0.0350(9) Uani 1 1 d .
H2 H 0.4379 0.6846 -0.1777 0.042 Uiso 1 1 calc R
O12 O 1.0021(4) 0.9295(2) -0.1174(2) 0.0326(6) Uani 1 1 d .
C9 C 0.9095(8) 0.4410(4) -0.2679(4) 0.0442(11) Uani 1 1 d .
H3 H 0.9997 0.4875 -0.3139 0.053 Uiso 1 1 calc R
O10 O 1.0539(4) 0.1488(2) -0.1222(2) 0.0346(7) Uani 1 1 d .
C12 C 0.8403(5) 0.8885(3) -0.0903(3) 0.0237(7) Uani 1 1 d .
C13 C 0.6235(5) 0.0124(3) 0.2692(3) 0.0284(8) Uani 1 1 d .
H4 H 0.7444 0.0349 0.2700 0.034 Uiso 1 1 calc R
N3 N -0.1671(5) -0.0469(3) 0.5053(3) 0.0353(8) Uani 1 1 d .
C15 C 0.3001(5) -0.0173(3) 0.3482(3) 0.0242(7) Uani 1 1 d .
C16 C 0.2758(5) -0.0588(3) 0.2694(3) 0.0260(7) Uani 1 1 d .
H5 H 0.1582 -0.0861 0.2688 0.031 Uiso 1 1 calc R
C17 C 0.8294(6) 0.2785(3) -0.1475(3) 0.0281(8) Uani 1 1 d .
C18 C 0.4275(5) -0.0591(3) 0.1924(3) 0.0234(7) Uani 1 1 d .
H6 H 0.4099 -0.0856 0.1385 0.028 Uiso 1 1 calc R
C19 C 0.4776(5) 0.0171(4) 0.3486(3) 0.0299(8) Uani 1 1 d .
H7 H 0.4987 0.0434 0.4019 0.036 Uiso 1 1 calc R
C20 C 0.7881(6) 0.8185(3) -0.1528(3) 0.0260(7) Uani 1 1 d .
C21 C 0.6406(6) 0.3049(3) -0.1328(3) 0.0326(9) Uani 1 1 d .
H8 H 0.5493 0.2588 -0.0872 0.039 Uiso 1 1 calc R
N4 N -0.0241(5) -0.0552(3) 0.4323(3) 0.0344(8) Uani 1 1 d .
O13 O 0.4514(6) 0.5763(3) -0.3124(3) 0.0552(11) Uani 1 1 d .
C25 C 0.8894(5) 0.1755(3) -0.0922(3) 0.0249(7) Uani 1 1 d .
C26 C 0.7218(7) 0.4656(3) -0.2523(3) 0.0348(9) Uani 1 1 d .
C27 C 0.5880(7) 0.3990(3) -0.1856(3) 0.0363(9) Uani 1 1 d .
H9 H 0.4609 0.4172 -0.1757 0.044 Uiso 1 1 calc R
C29 C 0.7007(7) 0.6820(3) -0.2609(3) 0.0339(9) Uani 1 1 d .
C31 C 0.1386(5) -0.0078(3) 0.4302(3) 0.0266(8) Uani 1 1 d .
C34 C 0.6043(6) 0.7800(3) -0.1350(3) 0.0289(8) Uani 1 1 d .
H10 H 0.5103 0.8005 -0.0864 0.035 Uiso 1 1 calc R
O14 O 0.7742(7) 0.6039(3) -0.4184(3) 0.0590(12) Uani 1 1 d .
O15 O 0.2834(7) 0.8175(3) 0.5709(3) 0.0582(10) Uani 1 1 d .
C37 C 0.8817(7) 0.7231(4) -0.2823(3) 0.0398(10) Uani 1 1 d .
H11 H 0.9739 0.7049 -0.3330 0.048 Uiso 1 1 calc R
C38 C 0.9245(6) 0.7910(4) -0.2282(3) 0.0359(9) Uani 1 1 d .
H12 H 1.0472 0.8194 -0.2421 0.043 Uiso 1 1 calc R
N2 N 0.4097(8) 0.7228(4) 0.4570(3) 0.0538(12) Uani 1 1 d .
C39 C 0.4183(9) 0.7861(4) 0.5186(4) 0.0485(12) Uani 1 1 d .
H19 H 0.5380 0.8080 0.5218 0.058 Uiso 1 1 calc R
C40 C 0.2328(12) 0.6813(6) 0.4513(6) 0.082(2) Uani 1 1 d .
H13 H 0.2140 0.6094 0.4896 0.123 Uiso 1 1 calc R
H14 H 0.2327 0.6822 0.3831 0.123 Uiso 1 1 calc R
H15 H 0.1324 0.7244 0.4774 0.123 Uiso 1 1 calc R
C41 C 0.5768(12) 0.6912(7) 0.3943(5) 0.082(2) Uani 1 1 d .
H16 H 0.6864 0.7266 0.4020 0.123 Uiso 1 1 calc R
H17 H 0.5663 0.7104 0.3261 0.123 Uiso 1 1 calc R
H18 H 0.5894 0.6154 0.4131 0.123 Uiso 1 1 calc R

loop_
_atom_site_aniso_label
_atom_site_aniso_U_11
_atom_site_aniso_U_22
_atom_site_aniso_U_33
_atom_site_aniso_U_23
_atom_site_aniso_U_13
_atom_site_aniso_U_12
Zn1 0.0173(2) 0.0232(3) 0.0186(2) -0.00666(16) 0.00128(15) 0.00156(15)
S2 0.0754(8) 0.0217(5) 0.0394(6) -0.0105(4) -0.0338(6) 0.0082(5)
O3 0.0270(13) 0.0254(14) 0.0314(14) -0.0012(11) -0.0044(11) 0.0031(11)
N1 0.0180(13) 0.0246(15) 0.0186(13) -0.0057(11) 0.0007(11) 0.0016(11)
O11 0.0286(14) 0.0340(15) 0.0296(14) -0.0158(12) -0.0029(11) -0.0002(11)
C35 0.035(2) 0.033(2) 0.047(3) -0.0011(19) -0.0048(19) 0.0008(18)
C36 0.038(2) 0.029(2) 0.044(2) -0.0116(18) -0.0167(19) -0.0011(17)
O12 0.0273(14) 0.0416(17) 0.0315(14) -0.0159(12) -0.0032(11) -0.0069(12)
C9 0.051(3) 0.028(2) 0.050(3) 0.0008(19) -0.011(2) -0.002(2)
O10 0.0298(14) 0.0305(16) 0.0372(15) -0.0010(12) -0.0012(12) 0.0089(12)
C12 0.0253(17) 0.0228(18) 0.0239(16) -0.0064(14) -0.0064(13) 0.0003(13)
C13 0.0184(16) 0.045(2) 0.0226(17) -0.0141(16) 0.0008(14) -0.0029(15)
N3 0.0236(16) 0.054(2) 0.0282(17) -0.0201(16) 0.0051(13) -0.0038(15)
C15 0.0224(16) 0.0284(19) 0.0191(15) -0.0051(14) 0.0011(13) 0.0024(14)
C16 0.0197(16) 0.034(2) 0.0240(17) -0.0077(15) -0.0020(13) -0.0017(14)
C17 0.0321(19) 0.0242(19) 0.0297(18) -0.0079(15) -0.0088(15) 0.0042(15)
C18 0.0189(16) 0.0290(19) 0.0208(16) -0.0071(14) 0.0000(13) 0.0010(13)
C19 0.0238(17) 0.045(2) 0.0222(17) -0.0146(16) -0.0002(14) -0.0018(16)
C20 0.0319(19) 0.0222(18) 0.0248(17) -0.0080(14) -0.0055(14) 0.0013(14)
C21 0.035(2) 0.030(2) 0.032(2) -0.0063(16) -0.0067(16) 0.0071(16)
N4 0.0240(16) 0.052(2) 0.0267(16) -0.0176(15) 0.0053(13) -0.0048(15)
O13 0.077(3) 0.0323(18) 0.076(3) -0.0169(17) -0.055(2) 0.0125(17)
C25 0.0254(17) 0.0241(18) 0.0269(17) -0.0086(14) -0.0067(14) 0.0024(14)
C26 0.053(3) 0.0218(19) 0.036(2) -0.0105(16) -0.0214(19) 0.0052(18)
C27 0.041(2) 0.031(2) 0.040(2) -0.0102(18) -0.0147(19) 0.0129(18)
C29 0.054(3) 0.0193(18) 0.034(2) -0.0087(16) -0.0186(19) 0.0033(17)
C31 0.0217(16) 0.035(2) 0.0209(16) -0.0068(14) 0.0015(13) 0.0006(15)
C34 0.0308(19) 0.0254(19) 0.0309(19) -0.0073(15) -0.0070(15) 0.0023(15)
O14 0.119(4) 0.0328(18) 0.0327(17) -0.0097(14) -0.030(2) 0.010(2)
O15 0.074(3) 0.051(2) 0.057(2) -0.0252(19) -0.016(2) 0.005(2)
C37 0.054(3) 0.034(2) 0.031(2) -0.0149(18) -0.0009(19) 0.000(2)
C38 0.035(2) 0.037(2) 0.036(2) -0.0172(18) 0.0015(17) -0.0036(18)
N2 0.082(3) 0.046(3) 0.037(2) -0.0135(19) -0.018(2) 0.008(2)
C39 0.069(3) 0.038(3) 0.043(3) -0.010(2) -0.021(2) 0.007(2)
C40 0.100(6) 0.074(5) 0.081(5) -0.041(4) -0.013(4) -0.019(4)
C41 0.100(6) 0.103(6) 0.055(4) -0.036(4) -0.026(4) 0.040(5)

loop_
_atom_type_symbol
_atom_type_description
_atom_type_scat_dispersion_real
_atom_type_scat_dispersion_imag
_atom_type_scat_source
C C 0.0033 0.0016 'International Tables Vol C Tables 4.2.6.8 and 6.1.1.4'
H H 0.0000 0.0000 'International Tables Vol C Tables 4.2.6.8 and 6.1.1.4'
N N 0.0061 0.0033 'International Tables Vol C Tables 4.2.6.8 and 6.1.1.4'
O O 0.0106 0.0060 'International Tables Vol C Tables 4.2.6.8 and 6.1.1.4'
S S 0.1246 0.1234 'International Tables Vol C Tables 4.2.6.8 and 6.1.1.4'
Zn Zn 0.2839 1.4301 'International Tables Vol C Tables 4.2.6.8 and 6.1.1.4'

loop_
_geom_angle_atom_site_label_1
_geom_angle_atom_site_label_2
_geom_angle_atom_site_label_3
_geom_angle
_geom_angle_site_symmetry_1
_geom_angle_site_symmetry_3
N1 Zn1 O11 105.31(12) . 1_545
N1 Zn1 O10 97.81(12) . 2_755
O11 Zn1 O10 86.89(13) 1_545 2_755
N1 Zn1 O3 103.45(12) . .
O11 Zn1 O3 90.07(12) 1_545 .
O10 Zn1 O3 158.57(12) 2_755 .
N1 Zn1 O12 96.27(12) . 2_765
O11 Zn1 O12 158.33(12) 1_545 2_765
O10 Zn1 O12 88.33(13) 2_755 2_765
O3 Zn1 O12 86.71(12) . 2_765
N1 Zn1 Zn1 164.69(9) . 2_755
O11 Zn1 Zn1 89.44(8) 1_545 2_755
O10 Zn1 Zn1 78.59(9) 2_755 2_755
O3 Zn1 Zn1 80.17(8) . 2_755
O12 Zn1 Zn1 68.89(8) 2_765 2_755
O14 S2 O13 120.4(3) . .
O14 S2 C29 108.0(2) . .
O13 S2 C29 108.9(2) . .
O14 S2 C26 107.5(2) . .
O13 S2 C26 107.6(2) . .
C29 S2 C26 103.12(19) . .
C25 O3 Zn1 126.1(3) . .
C18 N1 C13 118.1(3) . .
C18 N1 Zn1 121.4(2) . .
C13 N1 Zn1 120.4(2) . .
C12 O11 Zn1 114.9(2) . 1_565
C9 C35 C17 120.3(4) . .
C9 C35 H1 119.8 . .
C17 C35 H1 119.8 . .
C29 C36 C34 119.7(4) . .
C29 C36 H2 120.1 . .
C34 C36 H2 120.1 . .
C12 O12 Zn1 141.1(3) . 2_765
C26 C9 C35 119.3(5) . .
C26 C9 H3 120.4 . .
C35 C9 H3 120.4 . .
C25 O10 Zn1 128.9(3) . 2_755
O12 C12 O11 125.3(3) . .
O12 C12 C20 116.6(3) . .
O11 C12 C20 118.1(3) . .
N1 C13 C19 122.4(3) . .
N1 C13 H4 118.8 . .
C19 C13 H4 118.8 . .
N4 N3 C31 117.6(3) . 2_556
C19 C15 C16 118.8(3) . .
C19 C15 C31 120.0(3) . .
C16 C15 C31 121.2(3) . .
C18 C16 C15 118.7(3) . .
C18 C16 H5 120.6 . .
C15 C16 H5 120.6 . .
C35 C17 C21 119.5(4) . .
C35 C17 C25 119.8(4) . .
C21 C17 C25 120.7(4) . .
N1 C18 C16 122.9(3) . .
N1 C18 H6 118.5 . .
C16 C18 H6 118.5 . .
C15 C19 C13 118.9(3) . .
C15 C19 H7 120.6 . .
C13 C19 H7 120.6 . .
C34 C20 C38 119.6(4) . .
C34 C20 C12 120.3(3) . .
C38 C20 C12 120.1(4) . .
C27 C21 C17 119.9(4) . .
C27 C21 H8 120.1 . .
C17 C21 H8 120.1 . .
N3 N4 C31 116.9(3) . .
O10 C25 O3 126.1(4) . .
O10 C25 C17 116.6(3) . .
O3 C25 C17 117.3(3) . .
C27 C26 C9 121.3(4) . .
C27 C26 S2 119.2(4) . .
C9 C26 S2 119.4(4) . .
C26 C27 C21 119.7(4) . .
C26 C27 H9 120.1 . .
C21 C27 H9 120.1 . .
C37 C29 C36 121.4(4) . .
C37 C29 S2 118.7(3) . .
C36 C29 S2 119.8(4) . .
N3 C31 N4 125.5(3) 2_556 .
N3 C31 C15 117.5(4) 2_556 .
N4 C31 C15 116.9(3) . .
C36 C34 C20 119.5(4) . .
C36 C34 H10 120.3 . .
C20 C34 H10 120.3 . .
C38 C37 C29 118.9(4) . .
C38 C37 H11 120.6 . .
C29 C37 H11 120.6 . .
C37 C38 C20 120.8(4) . .
C37 C38 H12 119.6 . .
C20 C38 H12 119.6 . .
C39 N2 C40 120.9(6) . .
C39 N2 C41 122.2(6) . .
C40 N2 C41 116.9(6) . .
O15 C39 N2 125.2(6) . .
O15 C39 H19 117.4 . .
N2 C39 H19 117.4 . .
N2 C40 H13 109.5 . .
N2 C40 H14 109.5 . .
H13 C40 H14 109.5 . .
N2 C40 H15 109.5 . .
H13 C40 H15 109.5 . .
H14 C40 H15 109.5 . .
N2 C41 H16 109.5 . .
N2 C41 H17 109.5 . .
H16 C41 H17 109.5 . .
N2 C41 H18 109.5 . .
H16 C41 H18 109.5 . .
H17 C41 H18 109.5 . .

loop_
_geom_bond_atom_site_label_1
_geom_bond_atom_site_label_2
_geom_bond_distance
_geom_bond_site_symmetry_2
Zn1 N1 2.035(3) .
Zn1 O11 2.042(3) 1_545
Zn1 O10 2.043(3) 2_755
Zn1 O3 2.054(3) .
Zn1 O12 2.070(3) 2_765
Zn1 Zn1 2.9867(8) 2_755
S2 O14 1.432(4) .
S2 O13 1.438(4) .
S2 C29 1.778(4) .
S2 C26 1.781(4) .
O3 C25 1.255(5) .
N1 C18 1.338(5) .
N1 C13 1.348(5) .
O11 C12 1.252(5) .
O11 Zn1 2.042(3) 1_565
C35 C9 1.381(7) .
C35 C17 1.391(6) .
C35 H1 0.9400 .
C36 C29 1.383(7) .
C36 C34 1.384(6) .
C36 H2 0.9400 .
O12 C12 1.252(5) .
O12 Zn1 2.070(3) 2_765
C9 C26 1.381(7) .
C9 H3 0.9400 .
O10 C25 1.251(5) .
O10 Zn1 2.043(3) 2_755
C12 C20 1.512(5) .
C13 C19 1.384(5) .
C13 H4 0.9400 .
N3 N4 1.322(5) .
N3 C31 1.330(5) 2_556
C15 C19 1.383(5) .
C15 C16 1.391(5) .
C15 C31 1.490(5) .
C16 C18 1.377(5) .
C16 H5 0.9400 .
C17 C21 1.395(6) .
C17 C25 1.507(5) .
C18 H6 0.9400 .
C19 H7 0.9400 .
C20 C34 1.394(6) .
C20 C38 1.397(5) .
C21 C27 1.384(6) .
C21 H8 0.9400 .
N4 C31 1.342(5) .
C26 C27 1.371(7) .
C27 H9 0.9400 .
C29 C37 1.383(7) .
C31 N3 1.330(5) 2_556
C34 H10 0.9400 .
O15 C39 1.217(7) .
C37 C38 1.371(6) .
C37 H11 0.9400 .
C38 H12 0.9400 .
N2 C39 1.338(7) .
N2 C40 1.436(9) .
N2 C41 1.453(9) .
C39 H19 0.9400 .
C40 H13 0.9700 .
C40 H14 0.9700 .
C40 H15 0.9700 .
C41 H16 0.9700 .
C41 H17 0.9700 .
C41 H18 0.9700 .

loop_
_geom_torsion_atom_site_label_1
_geom_torsion_atom_site_label_2
_geom_torsion_atom_site_label_3
_geom_torsion_atom_site_label_4
_geom_torsion
_geom_torsion_site_symmetry_1
_geom_torsion_site_symmetry_4
N1 Zn1 O3 C25 160.1(3) . .
O11 Zn1 O3 C25 -94.2(3) 1_545 .
O10 Zn1 O3 C25 -12.5(5) 2_755 .
O12 Zn1 O3 C25 64.4(3) 2_765 .
Zn1 Zn1 O3 C25 -4.7(3) 2_755 .
O11 Zn1 N1 C18 -12.1(3) 1_545 .
O10 Zn1 N1 C18 -101.0(3) 2_755 .
O3 Zn1 N1 C18 81.7(3) . .
O12 Zn1 N1 C18 169.9(3) 2_765 .
Zn1 Zn1 N1 C18 -176.2(2) 2_755 .
O11 Zn1 N1 C13 171.4(3) 1_545 .
O10 Zn1 N1 C13 82.5(3) 2_755 .
O3 Zn1 N1 C13 -94.7(3) . .
O12 Zn1 N1 C13 -6.6(3) 2_765 .
Zn1 Zn1 N1 C13 7.3(6) 2_755 .
C17 C35 C9 C26 0.3(8) . .
Zn1 O12 C12 O11 9.0(7) 2_765 .
Zn1 O12 C12 C20 -171.1(3) 2_765 .
Zn1 O11 C12 O12 -6.2(5) 1_565 .
Zn1 O11 C12 C20 174.0(3) 1_565 .
C18 N1 C13 C19 -2.6(6) . .
Zn1 N1 C13 C19 174.0(3) . .
C19 C15 C16 C18 -3.2(6) . .
C31 C15 C16 C18 175.6(4) . .
C9 C35 C17 C21 -0.3(7) . .
C9 C35 C17 C25 178.5(4) . .
C13 N1 C18 C16 1.3(6) . .
Zn1 N1 C18 C16 -175.2(3) . .
C15 C16 C18 N1 1.6(6) . .
C16 C15 C19 C13 2.1(6) . .
C31 C15 C19 C13 -176.8(4) . .
N1 C13 C19 C15 0.9(7) . .
O12 C12 C20 C34 -172.3(4) . .
O11 C12 C20 C34 7.5(5) . .
O12 C12 C20 C38 8.4(6) . .
O11 C12 C20 C38 -171.8(4) . .
C35 C17 C21 C27 0.0(6) . .
C25 C17 C21 C27 -178.8(4) . .
C31 N3 N4 C31 0.3(7) 2_556 .
Zn1 O10 C25 O3 0.1(6) 2_755 .
Zn1 O10 C25 C17 -178.4(3) 2_755 .
Zn1 O3 C25 O10 4.6(6) . .
Zn1 O3 C25 C17 -176.9(2) . .
C35 C17 C25 O10 -11.8(6) . .
C21 C17 C25 O10 167.1(4) . .
C35 C17 C25 O3 169.6(4) . .
C21 C17 C25 O3 -11.6(5) . .
C35 C9 C26 C27 0.0(7) . .
C35 C9 C26 S2 -178.2(4) . .
O14 S2 C26 C27 -145.0(4) . .
O13 S2 C26 C27 -14.0(4) . .
C29 S2 C26 C27 101.0(4) . .
O14 S2 C26 C9 33.2(4) . .
O13 S2 C26 C9 164.2(4) . .
C29 S2 C26 C9 -80.7(4) . .
C9 C26 C27 C21 -0.3(7) . .
S2 C26 C27 C21 177.9(3) . .
C17 C21 C27 C26 0.3(6) . .
C34 C36 C29 C37 -2.6(7) . .
C34 C36 C29 S2 174.1(3) . .
O14 S2 C29 C37 -30.7(4) . .
O13 S2 C29 C37 -163.0(4) . .
C26 S2 C29 C37 82.9(4) . .
O14 S2 C29 C36 152.6(4) . .
O13 S2 C29 C36 20.2(4) . .
C26 S2 C29 C36 -93.8(4) . .
N3 N4 C31 N3 -0.3(7) . 2_556
N3 N4 C31 C15 179.9(4) . .
C19 C15 C31 N3 8.8(6) . 2_556
C16 C15 C31 N3 -170.0(4) . 2_556
C19 C15 C31 N4 -171.4(4) . .
C16 C15 C31 N4 9.8(6) . .
C29 C36 C34 C20 -0.3(6) . .
C38 C20 C34 C36 2.8(6) . .
C12 C20 C34 C36 -176.5(4) . .
C36 C29 C37 C38 2.7(7) . .
S2 C29 C37 C38 -174.0(4) . .
C29 C37 C38 C20 -0.1(7) . .
C34 C20 C38 C37 -2.7(7) . .
C12 C20 C38 C37 176.6(4) . .
C40 N2 C39 O15 -3.1(9) . .
C41 N2 C39 O15 177.9(6) . .
